data_2224179
loop_
_publ_author_name
'Abbas, C\'ecile'
'Jamart Gr\'egoire, Brigitte'
'Vanderesse, R\'egis'
'Didierjean, Claude'

_publ_section_title
;
 Boc-AzAla-Ala-OMe
;
_journal_coeditor_code DN2501
_journal_issue 12
_journal_name_full 'Acta Crystallographica Section E'
_journal_page_first o3079
_journal_paper_doi 10.1107/S1600536809045498
_journal_volume 65
_journal_year 2009
_chemical_formula_iupac 'C11 H21 N3 O5'
_chemical_formula_moiety 'C11 H21 N3 O5'
_chemical_formula_sum 'C11 H21 N3 O5'
_chemical_formula_weight 275.31
_chemical_name_systematic
;<i>tert</i>-butyl
 3-{[1-(methoxycarbonyl)ethyl]aminocarbonyl}-3-methylcarbazate
;
_space_group_IT_number 76
_symmetry_cell_setting tetragonal
_symmetry_space_group_name_Hall 'P 4w'
_symmetry_space_group_name_H-M 'P 41'
_audit_creation_method 'WinGX routine CIF_UPDATE'
_cell_angle_alpha 90
_cell_angle_beta 90
_cell_angle_gamma 90
_cell_formula_units_Z 4
_cell_length_a 9.3194(4)
_cell_length_b 9.3194(4)
_cell_length_c 17.4420(8)
_cell_measurement_reflns_used 14534
_cell_measurement_temperature 100(2)
_cell_measurement_theta_max 27.878
_cell_measurement_theta_min 2.48
_cell_volume 1514.86(12)
_computing_cell_refinement 'SCALEPACK (Otwinowski & Minor, 1997)'
_computing_data_collection 'COLLECT (Bruker, 2004)'
_computing_data_reduction 'DENZO and SCALEPACK (Otwinowski & Minor, 1997)'
_computing_molecular_graphics 'ORTEP-3 for Windows (Farrugia, 1997) and PLATON (Spek, 2009)'
_computing_publication_material 'WinGX (Farrugia, 1999)'
_computing_structure_refinement 'SHELXL97 (Sheldrick, 2008)'
_computing_structure_solution 'SIR92 (Altomare <i>et al.</i>,  1994)'
_diffrn_ambient_temperature 100(2)
_diffrn_measured_fraction_theta_full 0.996
_diffrn_measured_fraction_theta_max 0.996
_diffrn_measurement_device '95mm CCD camera on \k-goniostat'
_diffrn_measurement_device_type 'Nonis KappaCCD'
_diffrn_measurement_method 'CCD rotation images, thick slices'
_diffrn_radiation_type MoK\a
_diffrn_radiation_wavelength 0.71073
_diffrn_reflns_av_R_equivalents 0.049
_diffrn_reflns_limit_h_max 12
_diffrn_reflns_limit_h_min -12
_diffrn_reflns_limit_k_max 12
_diffrn_reflns_limit_k_min -12
_diffrn_reflns_limit_l_max 22
_diffrn_reflns_limit_l_min -22
_diffrn_reflns_number 14534
_diffrn_reflns_theta_full 27.8
_diffrn_reflns_theta_max 27.8
_diffrn_reflns_theta_min 2.48
_exptl_absorpt_coefficient_mu 0.095
_exptl_absorpt_correction_type none
_exptl_crystal_colour colorless
_exptl_crystal_density_diffrn 1.207
_exptl_crystal_density_method 'not measured'
_exptl_crystal_description prism
_exptl_crystal_F_000 592
_exptl_crystal_size_max 0.3
_exptl_crystal_size_mid 0.2
_exptl_crystal_size_min 0.2
_refine_diff_density_max 0.165
_refine_diff_density_min -0.133
_refine_ls_extinction_method none
_refine_ls_goodness_of_fit_ref 1.121
_refine_ls_hydrogen_treatment constr
_refine_ls_matrix_type full
_refine_ls_number_parameters 178
_refine_ls_number_reflns 1847
_refine_ls_number_restraints 1
_refine_ls_restrained_S_all 1.121
_refine_ls_R_factor_gt 0.0357
_refine_ls_shift/su_max 0
_refine_ls_structure_factor_coef Fsqd
_refine_ls_weighting_details 'calc w=1/[\s^2^(Fo^2^)+(0.0164P)^2^+0.7016P] where P=(Fo^2^+2Fc^2^)/3'
_refine_ls_weighting_scheme calc
_refine_ls_wR_factor_ref 0.0757
_reflns_number_gt 1806
_reflns_number_total 1847
_reflns_threshold_expression I>2\s(I)
_cod_data_source_file dn2501.cif
_cod_data_source_block I
_cod_database_code 2224179
_cod_database_fobs_code 2224179

loop_
_symmetry_equiv_pos_as_xyz
'x, y, z'
'-x, -y, z+1/2'
'-y, x, z+1/4'
'y, -x, z+3/4'

loop_
_atom_site_type_symbol
_atom_site_label
_atom_site_fract_x
_atom_site_fract_y
_atom_site_fract_z
_atom_site_U_iso_or_equiv
_atom_site_adp_type
_atom_site_calc_flag
_atom_site_refinement_flags
_atom_site_occupancy
_atom_site_disorder_assembly
_atom_site_disorder_group
C C1 0.3488(2) 0.0563(2) 0.63461(13) 0.0228(4) Uani d . 1 . .
C C2 0.2822(3) -0.0204(3) 0.56621(14) 0.0311(5) Uani d . 1 . .
H H2A 0.1902 0.021 0.5551 0.047 Uiso calc R 1 . .
H H2B 0.2706 -0.1204 0.578 0.047 Uiso calc R 1 . .
H H2C 0.3438 -0.0103 0.5224 0.047 Uiso calc R 1 . .
C C3 0.2529(3) 0.0415(2) 0.70463(14) 0.0279(5) Uani d . 1 . .
H H3A 0.2995 0.0837 0.7482 0.042 Uiso calc R 1 . .
H H3B 0.235 -0.0582 0.7145 0.042 Uiso calc R 1 . .
H H3C 0.1635 0.0898 0.6954 0.042 Uiso calc R 1 . .
C C4 0.5016(3) 0.0058(3) 0.64752(15) 0.0308(5) Uani d . 1 . .
H H4A 0.557 0.022 0.6019 0.046 Uiso calc R 1 . .
H H4B 0.5015 -0.0948 0.6594 0.046 Uiso calc R 1 . .
H H4C 0.5431 0.0583 0.6894 0.046 Uiso calc R 1 . .
O O1 0.35134(16) 0.20833(15) 0.60837(9) 0.0218(3) Uani d . 1 . .
C C5 0.3987(2) 0.3109(2) 0.65626(12) 0.0193(4) Uani d . 1 . .
O O2 0.43957(17) 0.29435(17) 0.72181(9) 0.0239(3) Uani d . 1 . .
N N1 0.39666(19) 0.44041(18) 0.61993(11) 0.0201(4) Uani d . 1 . .
H H1 0.3753 0.4464 0.5721 0.024 Uiso calc R 1 . .
N N2 0.43006(19) 0.56280(19) 0.66214(11) 0.0200(4) Uani d . 1 . .
C C6 0.3156(2) 0.6117(2) 0.71325(14) 0.0259(5) Uani d . 1 . .
H H6A 0.2304 0.63 0.6839 0.039 Uiso calc R 1 . .
H H6B 0.3451 0.6982 0.7386 0.039 Uiso calc R 1 . .
H H6C 0.2961 0.5389 0.7508 0.039 Uiso calc R 1 . .
C C7 0.5716(2) 0.5760(2) 0.68660(12) 0.0189(4) Uani d . 1 . .
O O3 0.60321(16) 0.65021(16) 0.74280(8) 0.0221(3) Uani d . 1 . .
N N3 0.67193(19) 0.50835(19) 0.64451(10) 0.0209(4) Uani d . 1 . .
H H3 0.6487 0.4606 0.6042 0.025 Uiso calc R 1 . .
C C8 0.8201(2) 0.5181(2) 0.66902(13) 0.0232(4) Uani d . 1 . .
H H8 0.8264 0.478 0.7209 0.028 Uiso calc R 1 . .
C C9 0.9146(2) 0.4274(3) 0.61671(14) 0.0296(5) Uani d . 1 . .
H H9A 0.8853 0.3288 0.6198 0.044 Uiso calc R 1 . .
H H9B 1.0129 0.4358 0.6326 0.044 Uiso calc R 1 . .
H H9C 0.9052 0.4605 0.5648 0.044 Uiso calc R 1 . .
C C10 0.8773(2) 0.6709(3) 0.67187(13) 0.0244(4) Uani d . 1 . .
O O4 0.97394(18) 0.7060(2) 0.71417(11) 0.0333(4) Uani d . 1 . .
O O5 0.81613(16) 0.75824(17) 0.62089(9) 0.0249(3) Uani d . 1 . .
C C11 0.8685(3) 0.9048(3) 0.62253(16) 0.0310(5) Uani d . 1 . .
H H11A 0.8424 0.9487 0.6703 0.046 Uiso calc R 1 . .
H H11B 0.8267 0.9578 0.581 0.046 Uiso calc R 1 . .
H H11C 0.971 0.9048 0.6174 0.046 Uiso calc R 1 . .

loop_
_atom_site_aniso_label
_atom_site_aniso_U_11
_atom_site_aniso_U_22
_atom_site_aniso_U_33
_atom_site_aniso_U_12
_atom_site_aniso_U_13
_atom_site_aniso_U_23
C1 0.0313(11) 0.0171(9) 0.0199(10) -0.0034(8) 0.0039(9) 0.0017(8)
C2 0.0429(14) 0.0269(12) 0.0236(11) -0.0138(10) 0.0058(10) -0.0039(9)
C3 0.0345(12) 0.0232(10) 0.0261(11) -0.0033(9) 0.0091(10) -0.0012(9)
C4 0.0339(11) 0.0269(11) 0.0317(12) 0.0044(9) 0.0059(10) 0.0039(10)
O1 0.0288(8) 0.0190(7) 0.0178(7) -0.0036(6) -0.0026(6) 0.0000(6)
C5 0.0183(9) 0.0217(10) 0.0180(10) -0.0021(7) 0.0011(8) -0.0017(8)
O2 0.0304(8) 0.0240(8) 0.0172(7) -0.0031(6) -0.0033(6) 0.0007(6)
N1 0.0251(9) 0.0199(8) 0.0155(8) -0.0020(7) -0.0033(7) -0.0001(7)
N2 0.0217(8) 0.0204(8) 0.0178(8) -0.0010(6) 0.0005(7) -0.0014(7)
C6 0.0224(10) 0.0256(11) 0.0295(12) 0.0017(8) 0.0029(9) -0.0037(9)
C7 0.0213(10) 0.0190(9) 0.0164(10) -0.0028(8) 0.0009(7) 0.0023(8)
O3 0.0240(8) 0.0256(8) 0.0165(7) -0.0023(6) 0.0026(6) -0.0024(6)
N3 0.0197(8) 0.0273(9) 0.0157(8) -0.0014(7) 0.0003(7) -0.0035(7)
C8 0.0212(10) 0.0306(11) 0.0179(10) 0.0013(8) -0.0020(8) 0.0005(9)
C9 0.0231(11) 0.0413(13) 0.0243(11) 0.0049(9) 0.0008(9) -0.0043(10)
C10 0.0186(10) 0.0357(12) 0.0188(10) 0.0012(9) 0.0007(8) -0.0009(9)
O4 0.0263(8) 0.0421(10) 0.0316(9) -0.0027(7) -0.0105(7) -0.0012(8)
O5 0.0228(8) 0.0301(8) 0.0217(8) -0.0039(6) -0.0038(6) 0.0018(7)
C11 0.0283(12) 0.0330(12) 0.0317(12) -0.0052(9) -0.0019(10) 0.0031(10)

loop_
_atom_type_symbol
_atom_type_description
_atom_type_scat_dispersion_real
_atom_type_scat_dispersion_imag
_atom_type_scat_source
C C 0.0033 0 'International Tables Vol C Tables 4.2.6.8 and 6.1.1.4'
H H 0 0 'International Tables Vol C Tables 4.2.6.8 and 6.1.1.4'
N N 0.0061 0 'International Tables Vol C Tables 4.2.6.8 and 6.1.1.4'
O O 0.0106 0 'International Tables Vol C Tables 4.2.6.8 and 6.1.1.4'

loop_
_geom_angle_atom_site_label_1
_geom_angle_atom_site_label_2
_geom_angle_atom_site_label_3
_geom_angle_site_symmetry_1
_geom_angle_site_symmetry_3
_geom_angle
_geom_angle_publ_flag
O1 C1 C4 . . 109.01(17) ?
O1 C1 C3 . . 110.01(17) ?
C4 C1 C3 . . 113.9(2) ?
O1 C1 C2 . . 102.26(17) ?
C4 C1 C2 . . 110.7(2) ?
C3 C1 C2 . . 110.32(19) ?
C1 C2 H2A . . 109.5 ?
C1 C2 H2B . . 109.5 ?
H2A C2 H2B . . 109.5 ?
C1 C2 H2C . . 109.5 ?
H2A C2 H2C . . 109.5 ?
H2B C2 H2C . . 109.5 ?
C1 C3 H3A . . 109.5 ?
C1 C3 H3B . . 109.5 ?
H3A C3 H3B . . 109.5 ?
C1 C3 H3C . . 109.5 ?
H3A C3 H3C . . 109.5 ?
H3B C3 H3C . . 109.5 ?
C1 C4 H4A . . 109.5 ?
C1 C4 H4B . . 109.5 ?
H4A C4 H4B . . 109.5 ?
C1 C4 H4C . . 109.5 ?
H4A C4 H4C . . 109.5 ?
H4B C4 H4C . . 109.5 ?
C5 O1 C1 . . 119.40(17) ?
O2 C5 O1 . . 126.7(2) ?
O2 C5 N1 . . 123.66(19) ?
O1 C5 N1 . . 109.64(18) ?
C5 N1 N2 . . 118.43(18) ?
C5 N1 H1 . . 120.8 ?
N2 N1 H1 . . 120.8 ?
C7 N2 N1 . . 116.51(17) ?
C7 N2 C6 . . 118.49(18) ?
N1 N2 C6 . . 114.46(17) ?
N2 C6 H6A . . 109.5 ?
N2 C6 H6B . . 109.5 ?
H6A C6 H6B . . 109.5 ?
N2 C6 H6C . . 109.5 ?
H6A C6 H6C . . 109.5 ?
H6B C6 H6C . . 109.5 ?
O3 C7 N3 . . 122.0(2) ?
O3 C7 N2 . . 121.24(19) ?
N3 C7 N2 . . 116.72(18) ?
C7 N3 C8 . . 118.14(18) ?
C7 N3 H3 . . 120.9 ?
C8 N3 H3 . . 120.9 ?
N3 C8 C10 . . 113.75(18) ?
N3 C8 C9 . . 109.84(18) ?
C10 C8 C9 . . 109.64(19) ?
N3 C8 H8 . . 107.8 ?
C10 C8 H8 . . 107.8 ?
C9 C8 H8 . . 107.8 ?
C8 C9 H9A . . 109.5 ?
C8 C9 H9B . . 109.5 ?
H9A C9 H9B . . 109.5 ?
C8 C9 H9C . . 109.5 ?
H9A C9 H9C . . 109.5 ?
H9B C9 H9C . . 109.5 ?
O4 C10 O5 . . 124.0(2) ?
O4 C10 C8 . . 122.3(2) ?
O5 C10 C8 . . 113.58(18) ?
C10 O5 C11 . . 114.71(18) ?
O5 C11 H11A . . 109.5 ?
O5 C11 H11B . . 109.5 ?
H11A C11 H11B . . 109.5 ?
O5 C11 H11C . . 109.5 ?
H11A C11 H11C . . 109.5 ?
H11B C11 H11C . . 109.5 ?

loop_
_geom_bond_atom_site_label_1
_geom_bond_atom_site_label_2
_geom_bond_site_symmetry_2
_geom_bond_distance
_geom_bond_publ_flag
C1 O1 . 1.489(2) ?
C1 C4 . 1.517(3) ?
C1 C3 . 1.520(3) ?
C1 C2 . 1.523(3) ?
C2 H2A . 0.96 ?
C2 H2B . 0.96 ?
C2 H2C . 0.96 ?
C3 H3A . 0.96 ?
C3 H3B . 0.96 ?
C3 H3C . 0.96 ?
C4 H4A . 0.96 ?
C4 H4B . 0.96 ?
C4 H4C . 0.96 ?
O1 C5 . 1.344(2) ?
C5 O2 . 1.215(3) ?
C5 N1 . 1.363(3) ?
N1 N2 . 1.393(2) ?
N1 H1 . 0.86 ?
N2 C7 . 1.392(3) ?
N2 C6 . 1.463(3) ?
C6 H6A . 0.96 ?
C6 H6B . 0.96 ?
C6 H6C . 0.96 ?
C7 O3 . 1.235(3) ?
C7 N3 . 1.346(3) ?
N3 C8 . 1.448(3) ?
N3 H3 . 0.86 ?
C8 C10 . 1.521(3) ?
C8 C9 . 1.524(3) ?
C8 H8 . 0.98 ?
C9 H9A . 0.96 ?
C9 H9B . 0.96 ?
C9 H9C . 0.96 ?
C10 O4 . 1.210(3) ?
C10 O5 . 1.334(3) ?
O5 C11 . 1.450(3) ?
C11 H11A . 0.96 ?
C11 H11B . 0.96 ?
C11 H11C . 0.96 ?

loop_
_geom_hbond_atom_site_label_D
_geom_hbond_atom_site_label_H
_geom_hbond_atom_site_label_A
_geom_hbond_site_symmetry_A
_geom_hbond_distance_DH
_geom_hbond_distance_HA
_geom_hbond_distance_DA
_geom_hbond_angle_DHA
N1 H1 O2 4_564 0.86 2.18 2.972(2) 152.9
N3 H3 O3 4_564 0.86 2.03 2.850(2) 158.7
C6 H6A O4 1_455 0.96 2.55 3.303(3) 135.6
C11 H11B O4 4_574 0.96 2.41 3.346(3) 164.3

loop_
_geom_torsion_atom_site_label_1
_geom_torsion_atom_site_label_2
_geom_torsion_atom_site_label_3
_geom_torsion_atom_site_label_4
_geom_torsion_site_symmetry_1
_geom_torsion_site_symmetry_2
_geom_torsion_site_symmetry_3
_geom_torsion_site_symmetry_4
_geom_torsion
_geom_torsion_publ_flag
C4 C1 O1 C5 . . . . -65.6(2) ?
C3 C1 O1 C5 . . . . 60.0(2) ?
C2 C1 O1 C5 . . . . 177.16(18) ?
C1 O1 C5 O2 . . . . -1.3(3) ?
C1 O1 C5 N1 . . . . 177.86(17) ?
O2 C5 N1 N2 . . . . -6.4(3) ?
O1 C5 N1 N2 . . . . 174.45(17) ?
C5 N1 N2 C7 . . . . 68.4(2) ?
C5 N1 N2 C6 . . . . -75.9(2) ?
N1 N2 C7 O3 . . . . -156.14(19) ?
C6 N2 C7 O3 . . . . -13.3(3) ?
N1 N2 C7 N3 . . . . 26.1(3) ?
C6 N2 C7 N3 . . . . 168.95(18) ?
O3 C7 N3 C8 . . . . 3.2(3) ?
N2 C7 N3 C8 . . . . -179.09(18) ?
C7 N3 C8 C10 . . . . -60.0(3) ?
C7 N3 C8 C9 . . . . 176.65(19) ?
N3 C8 C10 O4 . . . . 153.4(2) ?
C9 C8 C10 O4 . . . . -83.2(3) ?
N3 C8 C10 O5 . . . . -30.0(3) ?
C9 C8 C10 O5 . . . . 93.5(2) ?
O4 C10 O5 C11 . . . . -3.6(3) ?
C8 C10 O5 C11 . . . . 179.84(19) ?

loop_
_cod_related_entry_id
_cod_related_entry_database
_cod_related_entry_code
1 ChemSpider 24743742
